data_4108235
loop_
_publ_author_name
'Rui Xu'
'W. Bernd Schweizer'
'Holger Frauenrath'

_publ_section_title
;
 Soluble Poly(diacetylene)s Using the Perfluorophenyl-Phenyl Motif as a
 Supramolecular Synthon
;
_journal_name_full 'Journal of the American Chemical Society'
_journal_page_first 11437
_journal_page_last 11445
_journal_paper_doi 10.1021/ja802964a
_journal_volume 130
_journal_year 2008
_chemical_formula_moiety 'C32 H38 O6, C20 H4 F10 O4'
_chemical_formula_sum 'C52 H42 F10 O10'
_chemical_formula_weight 1016.86
_chemical_name_systematic
;
  ?
;
_space_group_IT_number 2
_symmetry_cell_setting triclinic
_symmetry_space_group_name_Hall '-P 1'
_symmetry_space_group_name_H-M 'P -1'
_atom_sites_solution_hydrogens geom
_atom_sites_solution_primary direct
_atom_sites_solution_secondary difmap
_audit_creation_method SHELXL-97
_cell_angle_alpha 97.839(1)
_cell_angle_beta 90.534(1)
_cell_angle_gamma 93.184(1)
_cell_formula_units_Z 1
_cell_length_a 5.9343(1)
_cell_length_b 7.4644(1)
_cell_length_c 27.3032(5)
_cell_measurement_reflns_used 13849
_cell_measurement_temperature 220(2)
_cell_measurement_theta_max 26.02
_cell_measurement_theta_min 2.26
_cell_volume 1196.10(3)
_computing_cell_refinement 'HKL Scalepack (Otwinowski & Minor 1997)'
_computing_data_collection 'Kappa CCD'
_computing_data_reduction 'Denzo + Scalepak (Otwinowski & Minor, 1997)'
_computing_molecular_graphics 'ORTEP (Johnson,1976)'
_computing_publication_material SHELXL97
_computing_structure_refinement 'SHELXL97 (Sheldrick, 1997)'
_computing_structure_solution 'SIR97 (Altomare et Al., 1997)'
_diffrn_ambient_temperature 220(2)
_diffrn_measured_fraction_theta_full 0.987
_diffrn_measured_fraction_theta_max 0.987
_diffrn_measurement_device_type 'Kappa CCD'
_diffrn_measurement_method CCD
_diffrn_radiation_monochromator graphite
_diffrn_radiation_source 'fine-focus sealed tube'
_diffrn_radiation_type MoK\a
_diffrn_radiation_wavelength 0.7107
_diffrn_reflns_av_R_equivalents 0.0225
_diffrn_reflns_av_sigmaI/netI 0.0386
_diffrn_reflns_limit_h_max 7
_diffrn_reflns_limit_h_min -7
_diffrn_reflns_limit_k_max 9
_diffrn_reflns_limit_k_min -9
_diffrn_reflns_limit_l_max 33
_diffrn_reflns_limit_l_min -33
_diffrn_reflns_number 7965
_diffrn_reflns_theta_full 26.02
_diffrn_reflns_theta_max 26.02
_diffrn_reflns_theta_min 2.26
_exptl_absorpt_coefficient_mu 0.122
_exptl_absorpt_correction_type none
_exptl_crystal_colour orange
_exptl_crystal_density_diffrn 1.412
_exptl_crystal_description 'Cut fragment'
_exptl_crystal_F_000 524
_exptl_crystal_size_max 0.25
_exptl_crystal_size_mid 0.23
_exptl_crystal_size_min 0.11
_refine_diff_density_max 0.490
_refine_diff_density_min -0.417
_refine_diff_density_rms 0.056
_refine_ls_extinction_coef 0.022(6)
_refine_ls_extinction_expression Fc^*^=kFc[1+0.001xFc^2^\l^3^/sin(2\q)]^-1/4^
_refine_ls_extinction_method SHELXL97
_refine_ls_goodness_of_fit_ref 1.029
_refine_ls_hydrogen_treatment riding
_refine_ls_matrix_type full
_refine_ls_number_parameters 327
_refine_ls_number_reflns 4660
_refine_ls_number_restraints 0
_refine_ls_restrained_S_all 1.029
_refine_ls_R_factor_all 0.0937
_refine_ls_R_factor_gt 0.0732
_refine_ls_shift/su_max 0.031
_refine_ls_shift/su_mean 0.002
_refine_ls_structure_factor_coef Fsqd
_refine_ls_weighting_details 'calc w=1/[\s^2^(Fo^2^)+(0.1252P)^2^+0.6791P] where P=(Fo^2^+2Fc^2^)/3'
_refine_ls_weighting_scheme calc
_refine_ls_wR_factor_gt 0.2069
_refine_ls_wR_factor_ref 0.2269
_reflns_number_gt 3461
_reflns_number_total 4660
_reflns_threshold_expression >2sigma(I)
_cod_data_source_file ja802964a-file004.cif
_cod_data_source_block 1b_3
_cod_database_code 4108235

loop_
_symmetry_equiv_pos_as_xyz
'x, y, z'
'-x, -y, -z'

loop_
_atom_site_label
_atom_site_type_symbol
_atom_site_fract_x
_atom_site_fract_y
_atom_site_fract_z
_atom_site_U_iso_or_equiv
_atom_site_adp_type
_atom_site_occupancy
_atom_site_calc_flag
_atom_site_refinement_flags
C1 C 0.9957(5) 0.9189(4) 0.48433(10) 0.0571(7) Uani 1 d .
C2 C 0.9892(5) 0.7793(4) 0.45692(10) 0.0560(7) Uani 1 d .
C3 C 0.9757(6) 0.6071(4) 0.42449(11) 0.0627(8) Uani 1 d .
H3A H 1.0847 0.5273 0.4360 0.075 Uiso 1 calc R
H3B H 0.8245 0.5489 0.4263 0.075 Uiso 1 calc R
O4 O 1.0216(3) 0.6292(3) 0.37364(7) 0.0544(5) Uani 1 d .
C5 C 1.2407(4) 0.6595(3) 0.36280(10) 0.0440(6) Uani 1 d .
O6 O 1.3906(3) 0.6747(3) 0.39318(7) 0.0590(5) Uani 1 d .
C7 C 1.2698(4) 0.6707(3) 0.30944(9) 0.0393(5) Uani 1 d .
C8 C 1.4772(4) 0.7359(3) 0.29349(10) 0.0432(6) Uani 1 d .
H8A H 1.5952 0.7710 0.3166 0.052 Uiso 1 calc R
C9 C 1.5111(4) 0.7495(3) 0.24422(10) 0.0462(6) Uani 1 d .
H9A H 1.6508 0.7955 0.2339 0.055 Uiso 1 calc R
C10 C 1.3388(5) 0.6951(4) 0.20996(10) 0.0483(6) Uani 1 d .
C11 C 1.1312(5) 0.6283(4) 0.22529(10) 0.0491(6) Uani 1 d .
H11A H 1.0146 0.5907 0.2020 0.059 Uiso 1 calc R
C12 C 1.0971(4) 0.6174(3) 0.27476(10) 0.0443(6) Uani 1 d .
H12A H 0.9563 0.5737 0.2851 0.053 Uiso 1 calc R
O13 O 1.3585(5) 0.7050(4) 0.16101(8) 0.0865(8) Uani 1 d .
C14 C 1.5472(8) 0.7452(8) 0.13843(17) 0.1062(15) Uani 1 d .
H14A H 1.6676 0.6715 0.1480 0.127 Uiso 1 calc R
H14B H 1.5956 0.8730 0.1480 0.127 Uiso 1 calc R
C15 C 1.5142(13) 0.7057(9) 0.08273(18) 0.132(2) Uani 1 d .
H15A H 1.6523 0.7451 0.0669 0.159 Uiso 1 calc R
H15B H 1.4899 0.5746 0.0732 0.159 Uiso 1 calc R
C16 C 1.3591(11) 0.7664(11) 0.0516(3) 0.151(3) Uani 1 d .
H16A H 1.1947 0.72042 0.0634 0.181 Uiso 1 calc R
H16B H 1.3764 0.9129 0.0585 0.181 Uiso 1 calc R
C17 C 1.3584(14) 0.7169(10) -0.0047(2) 0.145(2) Uani 1 d .
H17A H 1.511236 0.773889 -0.019313 0.181 Uiso 1 calc R
H17B H 1.3505 0.5709 -0.014 0.181 Uiso 1 calc R
C18 C 1.153(2) 0.793(3) -0.0271(5) 0.408(14) Uani 1 d .
H18A H 1.1544 0.9248 -0.0194 0.489 Uiso 1 calc R
H18B H 1.0110 0.7446 -0.0147 0.489 Uiso 1 calc R
C19 C 1.1442(18) 0.7489(17) -0.0811(4) 0.239(5) Uani 1 d .
H19A H 1.0260 0.8141 -0.0944 0.358 Uiso 1 calc R
H19B H 1.1124 0.6197 -0.0901 0.358 Uiso 1 calc R
H19C H 1.2882 0.7841 -0.0946 0.358 Uiso 1 calc R
C1' C 1.5056(5) 0.4176(4) 0.48557(10) 0.0522(7) Uani 1 d .
C2' C 1.5143(5) 0.2747(4) 0.46043(10) 0.0552(7) Uani 1 d .
C3' C 1.5235(6) 0.1000(4) 0.42917(11) 0.0664(9) Uani 1 d .
H3'A H 1.6673 0.0473 0.4350 0.080 Uiso 1 calc R
H3'B H 1.4015 0.0171 0.4381 0.080 Uiso 1 calc R
O4' O 1.5014(3) 0.1192(3) 0.37709(7) 0.0564(5) Uani 1 d .
C5' C 1.3004(5) 0.1607(3) 0.36165(10) 0.0485(6) Uani 1 d .
O6' O 1.1366(4) 0.1787(3) 0.38723(8) 0.0675(6) Uani 1 d .
C7' C 1.3051(4) 0.1758(3) 0.30786(10) 0.0440(6) Uani 1 d .
C8' C 1.4870(4) 0.2561(3) 0.28570(10) 0.0458(6) Uani 1 d .
C9' C 1.4902(5) 0.2625(4) 0.23583(11) 0.0517(7) Uani 1 d .
C10' C 1.3102(5) 0.1886(4) 0.20629(11) 0.0551(7) Uani 1 d .
C11' C 1.1265(5) 0.1102(4) 0.22710(11) 0.0515(7) Uani 1 d .
C12' C 1.1237(4) 0.1059(3) 0.27710(10) 0.0455(6) Uani 1 d .
F13' F 0.9428(3) 0.0246(2) 0.29557(6) 0.0573(5) Uani 1 d .
F14' F 1.6639(3) 0.3331(2) 0.31268(7) 0.0602(5) Uani 1 d .
F15' F 1.6684(3) 0.3418(2) 0.21547(7) 0.0678(5) Uani 1 d .
F16' F 1.3129(4) 0.1951(3) 0.15760(7) 0.0771(6) Uani 1 d .
F17' F 0.9518(3) 0.0357(2) 0.19819(7) 0.0696(5) Uani 1 d .

loop_
_atom_site_aniso_label
_atom_site_aniso_U_11
_atom_site_aniso_U_22
_atom_site_aniso_U_33
_atom_site_aniso_U_23
_atom_site_aniso_U_13
_atom_site_aniso_U_12
C1 0.0524(16) 0.073(2) 0.0477(15) 0.0092(13) 0.0079(12) 0.0161(14)
C2 0.0521(16) 0.0697(19) 0.0476(15) 0.0094(14) 0.0114(12) 0.0111(13)
C3 0.0666(19) 0.0668(19) 0.0547(17) 0.0097(14) 0.0196(14) -0.0036(15)
O4 0.0462(11) 0.0641(12) 0.0507(11) 0.0026(9) 0.0104(8) -0.0043(9)
C5 0.0428(14) 0.0368(13) 0.0517(14) 0.0032(10) 0.0048(12) 0.0035(10)
O6 0.0521(12) 0.0747(14) 0.0508(11) 0.0097(9) -0.0014(9) 0.0060(10)
C7 0.0373(12) 0.0311(11) 0.0486(13) 0.0007(9) 0.0029(10) 0.0056(9)
C8 0.0375(13) 0.0396(13) 0.0515(14) 0.0020(10) 0.0001(11) 0.0035(10)
C9 0.0390(13) 0.0435(14) 0.0564(15) 0.0072(11) 0.0085(11) 0.0034(10)
C10 0.0500(15) 0.0476(14) 0.0484(14) 0.0068(11) 0.0068(12) 0.0102(11)
C11 0.0445(14) 0.0498(15) 0.0519(15) 0.0028(12) -0.0048(12) 0.0039(11)
C12 0.0370(13) 0.0407(13) 0.0544(15) 0.0040(11) 0.0019(11) 0.0012(10)
O13 0.0976(19) 0.116(2) 0.0531(13) 0.0269(13) 0.0228(13) 0.0310(16)
C14 0.092(3) 0.141(4) 0.086(3) 0.017(3) 0.004(2) 0.005(3)
C15 0.169(6) 0.151(5) 0.074(3) 0.007(3) 0.017(3) -0.002(4)
C16 0.102(4) 0.196(7) 0.138(5) -0.040(5) -0.013(4) 0.033(4)
C17 0.181(7) 0.166(6) 0.090(4) 0.022(4) 0.023(4) 0.002(5)
C18 0.225(13) 0.79(4) 0.314(16) 0.39(2) 0.112(12) 0.189(18)
C19 0.209(10) 0.331(14) 0.174(8) 0.023(9) -0.087(8) 0.039(9)
C1' 0.0551(16) 0.0552(16) 0.0453(14) 0.0065(12) -0.0019(12) -0.0056(13)
C2' 0.0616(17) 0.0545(17) 0.0485(15) 0.0068(13) -0.0100(13) -0.0023(13)
C3' 0.086(2) 0.0539(17) 0.0589(17) 0.0034(14) -0.0174(16) 0.0117(16)
O4' 0.0569(12) 0.0548(11) 0.0556(11) -0.0029(9) -0.0114(9) 0.0138(9)
C5' 0.0496(15) 0.0352(13) 0.0581(15) -0.0030(11) -0.0047(13) 0.0032(11)
O6' 0.0571(13) 0.0771(15) 0.0667(13) 0.0038(11) 0.0060(11) 0.0037(11)
C7' 0.0400(13) 0.0310(12) 0.0596(15) -0.0008(10) -0.0043(11) 0.0070(10)
C8' 0.0371(13) 0.0342(12) 0.0638(16) -0.0015(11) -0.0056(11) 0.0042(10)
C9' 0.0440(14) 0.0388(14) 0.0716(18) 0.0046(12) 0.0068(13) 0.0038(11)
C10' 0.0651(18) 0.0446(15) 0.0555(16) 0.0038(12) -0.0024(14) 0.0110(13)
C11' 0.0467(15) 0.0412(14) 0.0644(17) -0.0003(12) -0.0144(13) 0.0044(11)
C12' 0.0372(13) 0.0336(12) 0.0646(16) 0.0022(11) -0.0044(11) 0.0044(10)
F13' 0.0417(9) 0.0492(9) 0.0789(11) 0.0046(8) -0.0010(7) -0.0048(7)
F14' 0.0433(9) 0.0499(9) 0.0840(12) 0.0019(8) -0.0108(8) -0.0065(7)
F15' 0.0592(11) 0.0587(10) 0.0859(13) 0.0117(9) 0.0169(9) -0.0003(8)
F16' 0.0949(15) 0.0785(13) 0.0582(11) 0.0105(9) -0.0029(10) 0.0057(11)
F17' 0.0641(11) 0.0660(11) 0.0752(12) 0.0014(9) -0.0265(9) -0.0034(8)

loop_
_atom_type_symbol
_atom_type_description
_atom_type_scat_dispersion_real
_atom_type_scat_dispersion_imag
_atom_type_scat_source
C C 0.0033 0.0016 'International Tables Vol C Tables 4.2.6.8 and 6.1.1.4'
H H 0.0000 0.0000 'International Tables Vol C Tables 4.2.6.8 and 6.1.1.4'
O O 0.0106 0.0060 'International Tables Vol C Tables 4.2.6.8 and 6.1.1.4'
F F 0.0171 0.0103 'International Tables Vol C Tables 4.2.6.8 and 6.1.1.4'

loop_
_geom_angle_atom_site_label_1
_geom_angle_atom_site_label_2
_geom_angle_atom_site_label_3
_geom_angle
_geom_angle_site_symmetry_3
C2 C1 C1 179.4(4) 2_776
C1 C2 C3 178.2(3) .
O4 C3 C2 112.1(2) .
C5 O4 C3 115.9(2) .
O6 C5 O4 123.3(2) .
O6 C5 C7 125.3(2) .
O4 C5 C7 111.5(2) .
C12 C7 C8 119.0(2) .
C12 C7 C5 122.1(2) .
C8 C7 C5 118.8(2) .
C9 C8 C7 120.8(2) .
C8 C9 C10 119.8(2) .
O13 C10 C9 123.3(3) .
O13 C10 C11 116.5(3) .
C9 C10 C11 120.1(2) .
C12 C11 C10 119.9(2) .
C11 C12 C7 120.5(2) .
C14 O13 C10 125.7(3) .
O13 C14 C15 110.5(4) .
C16 C15 C14 113.4(6) .
C15 C16 C17 111.8(5) .
C18 C17 C16 125.4(9) .
C17 C18 C19 121.6(12) .
C2' C1' C1' 179.7(4) 2_866
C1' C2' C3' 179.4(3) .
O4' C3' C2' 111.3(2) .
C5' O4' C3' 116.6(2) .
O6' C5' O4' 124.8(3) .
O6' C5' C7' 125.0(3) .
O4' C5' C7' 110.1(2) .
C8' C7' C12' 116.8(2) .
C8' C7' C5' 122.9(2) .
C12' C7' C5' 120.3(2) .
F14' C8' C9' 117.5(2) .
F14' C8' C7' 120.8(2) .
C9' C8' C7' 121.7(2) .
F15' C9' C8' 120.3(3) .
F15' C9' C10' 119.6(3) .
C8' C9' C10' 120.1(3) .
F16' C10' C11' 120.1(3) .
F16' C10' C9' 120.1(3) .
C11' C10' C9' 119.7(3) .
F17' C11' C12' 120.4(3) .
F17' C11' C10' 119.8(3) .
C12' C11' C10' 119.8(3) .
F13' C12' C11' 117.7(2) .
F13' C12' C7' 120.4(2) .
C11' C12' C7' 121.9(3) .

loop_
_geom_bond_atom_site_label_1
_geom_bond_atom_site_label_2
_geom_bond_distance
_geom_bond_site_symmetry_2
C1 C2 1.196(4) .
C1 C1 1.382(6) 2_776
C2 C3 1.456(4) .
C3 O4 1.447(3) .
O4 C5 1.350(3) .
C5 O6 1.200(3) .
C5 C7 1.482(4) .
C7 C12 1.393(4) .
C7 C8 1.394(4) .
C8 C9 1.379(4) .
C9 C10 1.385(4) .
C10 O13 1.354(3) .
C10 C11 1.393(4) .
C11 C12 1.380(4) .
O13 C14 1.323(5) .
C14 C15 1.518(7) .
C15 C16 1.325(9) .
C16 C17 1.819(9) .
C17 C18 1.291(13) .
C18 C19 1.467(15) .
C1' C2' 1.191(4) .
C1' C1' 1.373(6) 2_866
C2' C3' 1.462(4) .
C3' O4' 1.454(4) .
O4' C5' 1.328(3) .
C5' O6' 1.205(3) .
C5' C7' 1.488(4) .
C7' C8' 1.389(4) .
C7' C12' 1.392(4) .
C8' F14' 1.333(3) .
C8' C9' 1.369(4) .
C9' F15' 1.345(3) .
C9' C10' 1.376(4) .
C10' F16' 1.337(3) .
C10' C11' 1.373(4) .
C11' F17' 1.345(3) .
C11' C12' 1.370(4) .
C12' F13' 1.340(3) .

loop_
_geom_torsion_atom_site_label_1
_geom_torsion_atom_site_label_2
_geom_torsion_atom_site_label_3
_geom_torsion_atom_site_label_4
_geom_torsion
_geom_torsion_site_symmetry_1
C1 C1 C2 C3 -165(100) 2_776
C1 C2 C3 O4 147(11) .
C2 C3 O4 C5 76.7(3) .
C3 O4 C5 O6 -2.8(4) .
C3 O4 C5 C7 177.1(2) .
O6 C5 C7 C12 167.2(2) .
O4 C5 C7 C12 -12.6(3) .
O6 C5 C7 C8 -12.5(4) .
O4 C5 C7 C8 167.6(2) .
C12 C7 C8 C9 0.6(4) .
C5 C7 C8 C9 -179.6(2) .
C7 C8 C9 C10 -1.0(4) .
C8 C9 C10 O13 179.7(2) .
C8 C9 C10 C11 0.5(4) .
O13 C10 C11 C12 -178.8(2) .
C9 C10 C11 C12 0.4(4) .
C10 C11 C12 C7 -0.8(4) .
C8 C7 C12 C11 0.3(4) .
C5 C7 C12 C11 -179.4(2) .
C9 C10 O13 C14 8.7(5) .
C11 C10 O13 C14 -172.1(4) .
C10 O13 C14 C15 168.4(4) .
O13 C14 C15 C16 54.4(8) .
C14 C15 C16 C17 178.5(5) .
C15 C16 C17 C18 175.6(13) .
C16 C17 C18 C19 180.0(11) .
C1' C1' C2' C3' 19(100) 2_866
C1' C2' C3' O4' 32(40) .
C2' C3' O4' C5' -69.7(3) .
C3' O4' C5' O6' -1.9(4) .
C3' O4' C5' C7' 179.9(2) .
O6' C5' C7' C8' 141.8(3) .
O4' C5' C7' C8' -40.1(3) .
O6' C5' C7' C12' -39.2(4) .
O4' C5' C7' C12' 139.0(2) .
C12' C7' C8' F14' 177.3(2) .
C5' C7' C8' F14' -3.6(4) .
C12' C7' C8' C9' -1.4(4) .
C5' C7' C8' C9' 177.7(2) .
F14' C8' C9' F15' 1.0(4) .
C7' C8' C9' F15' 179.7(2) .
F14' C8' C9' C10' -178.7(2) .
C7' C8' C9' C10' 0.1(4) .
F15' C9' C10' F16' 0.2(4) .
C8' C9' C10' F16' 179.9(2) .
F15' C9' C10' C11' -178.9(2) .
C8' C9' C10' C11' 0.7(4) .
F16' C10' C11' F17' 1.8(4) .
C9' C10' C11' F17' -179.1(2) .
F16' C10' C11' C12' -179.3(2) .
C9' C10' C11' C12' -0.1(4) .
F17' C11' C12' F13' 0.3(4) .
C10' C11' C12' F13' -178.6(2) .
F17' C11' C12' C7' 177.6(2) .
C10' C11' C12' C7' -1.3(4) .
C8' C7' C12' F13' 179.3(2) .
C5' C7' C12' F13' 0.2(3) .
C8' C7' C12' C11' 2.1(4) .
C5' C7' C12' C11' -177.1(2) .
